data_4110714
loop_
_publ_author_name
'David A. Evans'
'Victor J. Cee'
'Sarah J. Siska'

_publ_contact_author_address
;Department of Chemistry & Chemical Biology
Harvard University
12 Oxford Street
Cambridge, MA 02138
;
_publ_contact_author_email evans@chemistry.harvard.edu
_publ_contact_author_name 'David A. Evans'
_publ_section_title
;
 Asymmetric Induction in Methyl Ketone Aldol Additions to \a-Alkoxy and
 \a,\b-Bisalkoxy Aldehydes: A Model for Acyclic Stereocontrol
;
_journal_name_full 'Journal of the American Chemical Society'
_journal_page_first 9433
_journal_page_last 9441
_journal_paper_doi 10.1021/ja061010o
_journal_volume 128
_journal_year 2006
_chemical_formula_sum 'C24 H32 O5'
_chemical_formula_weight 400.50
_chemical_name_systematic
; 
 ? 
;
_space_group_IT_number 1
_symmetry_cell_setting triclinic
_symmetry_space_group_name_Hall 'P 1'
_symmetry_space_group_name_H-M 'P 1'
_atom_sites_solution_hydrogens geom
_atom_sites_solution_primary direct
_atom_sites_solution_secondary difmap
_audit_creation_method SHELXL-97
_cell_angle_alpha 87.450(3)
_cell_angle_beta 84.949(3)
_cell_angle_gamma 74.790(3)
_cell_formula_units_Z 1
_cell_length_a 5.6454(10)
_cell_length_b 8.2730(14)
_cell_length_c 12.505(2)
_cell_measurement_temperature 213(2)
_cell_volume 561.25(16)
_computing_cell_refinement 'Bruker SMART'
_computing_data_collection 'Bruker SMART'
_computing_data_reduction 'Bruker SHELXTL'
_computing_molecular_graphics 'Bruker SHELXTL'
_computing_publication_material 'Bruker SHELXTL'
_computing_structure_refinement 'SHELXL-97 (Sheldrick, 1997)'
_computing_structure_solution 'SHELXS-97 (Sheldrick, 1990)'
_diffrn_ambient_temperature 213(2)
_diffrn_measured_fraction_theta_full 0.985
_diffrn_measured_fraction_theta_max 0.985
_diffrn_measurement_device_type 'CCD area detector'
_diffrn_measurement_method 'phi and omega scans'
_diffrn_radiation_monochromator graphite
_diffrn_radiation_source 'fine-focus sealed tube'
_diffrn_radiation_type MoK\a
_diffrn_radiation_wavelength 0.71073
_diffrn_reflns_av_R_equivalents 0.0669
_diffrn_reflns_av_sigmaI/netI 0.0395
_diffrn_reflns_limit_h_max 7
_diffrn_reflns_limit_h_min -7
_diffrn_reflns_limit_k_max 10
_diffrn_reflns_limit_k_min -11
_diffrn_reflns_limit_l_max 14
_diffrn_reflns_limit_l_min -16
_diffrn_reflns_number 4115
_diffrn_reflns_theta_full 28.27
_diffrn_reflns_theta_max 28.27
_diffrn_reflns_theta_min 1.64
_exptl_absorpt_coefficient_mu 0.163
_exptl_absorpt_correction_type none
_exptl_crystal_colour colorless
_exptl_crystal_density_diffrn 2.370
_exptl_crystal_description prism
_exptl_crystal_F_000 432
_exptl_crystal_size_max 1.8
_exptl_crystal_size_mid 3.2
_exptl_crystal_size_min 8.4
_refine_diff_density_max 0.330
_refine_diff_density_min -0.234
_refine_diff_density_rms 0.046
_refine_ls_abs_structure_details 'Flack H D (1983), Acta Cryst. A39, 876-881'
_refine_ls_abs_structure_Flack 0.3(9)
_refine_ls_extinction_method none
_refine_ls_goodness_of_fit_ref 1.014
_refine_ls_hydrogen_treatment mixed
_refine_ls_matrix_type full
_refine_ls_number_parameters 262
_refine_ls_number_reflns 3295
_refine_ls_number_restraints 3
_refine_ls_restrained_S_all 1.014
_refine_ls_R_factor_all 0.0491
_refine_ls_R_factor_gt 0.0472
_refine_ls_shift/su_max 0.000
_refine_ls_shift/su_mean 0.000
_refine_ls_structure_factor_coef Fsqd
_refine_ls_weighting_details 'calc w=1/[\s^2^(Fo^2^)+(0.0988P)^2^+0.0000P] where P=(Fo^2^+2Fc^2^)/3'
_refine_ls_weighting_scheme calc
_refine_ls_wR_factor_gt 0.1281
_refine_ls_wR_factor_ref 0.1301
_reflns_number_gt 3054
_reflns_number_total 3295
_reflns_threshold_expression >2sigma(I)
_cod_data_source_file ja061010osi20060211_050404.cif
_cod_data_source_block cwd87t
_cod_original_cell_volume 561.27(17)
_cod_database_code 4110714

loop_
_symmetry_equiv_pos_as_xyz
'x, y, z'

loop_
_atom_site_label
_atom_site_type_symbol
_atom_site_fract_x
_atom_site_fract_y
_atom_site_fract_z
_atom_site_U_iso_or_equiv
_atom_site_adp_type
_atom_site_occupancy
_atom_site_symmetry_multiplicity
_atom_site_calc_flag
_atom_site_refinement_flags
O3 O 0.3291(2) 0.92144(16) 0.16926(11) 0.0363(3) Uani 1 1 d .
O4 O -0.1056(2) 1.17302(17) 0.36562(11) 0.0393(3) Uani 1 1 d .
C5 C 0.0632(3) 1.1384(2) 0.27267(15) 0.0336(4) Uani 1 1 d .
H5A H 0.2124 1.1732 0.2866 0.040 Uiso 1 1 calc R
C13 C 0.1387(3) 0.9484(2) 0.25486(15) 0.0341(4) Uani 1 1 d .
H13A H -0.0040 0.9147 0.2313 0.041 Uiso 1 1 calc R
C7 C -0.2757(4) 1.3463(3) 0.51792(16) 0.0397(4) Uani 1 1 d .
O2 O -0.0502(3) 1.40908(17) 0.17650(13) 0.0453(3) Uani 1 1 d .
H2A H 0.0736 1.4267 0.1422 0.068 Uiso 1 1 calc R
C17 C 0.2756(4) 0.8415(3) 0.07857(18) 0.0447(4) Uani 1 1 d .
H17A H 0.1180 0.9051 0.0530 0.054 Uiso 1 1 calc R
H17B H 0.2631 0.7282 0.0991 0.054 Uiso 1 1 calc R
C24 C 0.7119(4) 0.7259(3) -0.00038(17) 0.0455(4) Uani 1 1 d .
H24A H 0.7432 0.6579 0.0617 0.055 Uiso 1 1 calc R
O1 O -0.6120(3) 1.3991(2) 0.05431(17) 0.0594(5) Uani 1 1 d .
C14 C 0.2289(4) 0.8422(3) 0.35446(17) 0.0441(4) Uani 1 1 d .
H14A H 0.1030 0.8771 0.4151 0.053 Uiso 1 1 calc R
C21 C 0.8527(4) 0.8174(3) -0.17320(16) 0.0435(4) Uani 1 1 d .
C8 C -0.4487(4) 1.2560(3) 0.53901(18) 0.0481(5) Uani 1 1 d .
H8A H -0.4524 1.1700 0.4931 0.058 Uiso 1 1 calc R
C2 C -0.4024(4) 1.3114(3) 0.05530(18) 0.0446(5) Uani 1 1 d .
C23 C 0.8971(4) 0.7168(3) -0.08032(18) 0.0475(5) Uani 1 1 d .
H23A H 1.0532 0.6433 -0.0728 0.057 Uiso 1 1 calc R
C4 C -0.0421(3) 1.2347(2) 0.17233(16) 0.0361(4) Uani 1 1 d .
H4A H 0.0645 1.1866 0.1083 0.043 Uiso 1 1 calc R
O5 O 1.0475(4) 0.7992(3) -0.24847(14) 0.0654(5) Uani 1 1 d .
C6 C -0.0996(4) 1.3199(3) 0.41872(19) 0.0488(5) Uani 1 1 d .
H6A H -0.1442 1.4171 0.3699 0.059 Uiso 1 1 calc R
H6B H 0.0677 1.3098 0.4387 0.059 Uiso 1 1 calc R
C19 C 0.4383(4) 0.9312(3) -0.10127(19) 0.0506(5) Uani 1 1 d .
H19A H 0.2820 1.0044 -0.1088 0.061 Uiso 1 1 calc R
C12 C -0.2705(5) 1.4706(3) 0.5882(2) 0.0512(5) Uani 1 1 d .
H12A H -0.1522 1.5322 0.5754 0.061 Uiso 1 1 calc R
C3 C -0.3060(4) 1.2273(3) 0.15852(18) 0.0432(4) Uani 1 1 d .
H3A H -0.3113 1.1098 0.1595 0.052 Uiso 1 1 calc R
H3B H -0.4141 1.2818 0.2194 0.052 Uiso 1 1 calc R
C20 C 0.6222(4) 0.9242(3) -0.18318(18) 0.0510(5) Uani 1 1 d .
H20A H 0.5903 0.9920 -0.2453 0.061 Uiso 1 1 calc R
C18 C 0.4783(4) 0.8334(2) -0.00885(16) 0.0409(4) Uani 1 1 d .
C10 C -0.6133(5) 1.4159(4) 0.6967(2) 0.0603(6) Uani 1 1 d .
H10A H -0.7287 1.4400 0.7565 0.072 Uiso 1 1 calc R
C11 C -0.4406(6) 1.5044(4) 0.6778(2) 0.0635(7) Uani 1 1 d .
H11A H -0.4360 1.5884 0.7252 0.076 Uiso 1 1 calc R
C1 C -0.2387(5) 1.2803(4) -0.0465(2) 0.0621(7) Uani 1 1 d .
H1A H -0.3249 1.3429 -0.1052 0.093 Uiso 1 1 calc R
H1B H -0.1942 1.1616 -0.0615 0.093 Uiso 1 1 calc R
H1C H -0.0909 1.3161 -0.0387 0.093 Uiso 1 1 calc R
C9 C -0.6187(5) 1.2921(4) 0.6286(2) 0.0569(6) Uani 1 1 d .
H9A H -0.7374 1.2310 0.6421 0.068 Uiso 1 1 calc R
C16 C 0.2598(6) 0.6560(3) 0.3360(3) 0.0667(8) Uani 1 1 d .
H16A H 0.1052 0.6393 0.3168 0.100 Uiso 1 1 calc R
H16B H 0.3072 0.5923 0.4012 0.100 Uiso 1 1 calc R
H16C H 0.3864 0.6183 0.2783 0.100 Uiso 1 1 calc R
C15 C 0.4711(7) 0.8670(4) 0.3860(3) 0.0743(9) Uani 1 1 d .
H15A H 0.5211 0.7982 0.4491 0.111 Uiso 1 1 calc R
H15B H 0.4499 0.9839 0.4018 0.111 Uiso 1 1 calc R
H15C H 0.5967 0.8348 0.3272 0.111 Uiso 1 1 calc R
C22 C 1.0113(7) 0.8958(6) -0.3448(3) 0.0903(11) Uani 1 1 d .
H22A H 1.1635 0.8719 -0.3907 0.135 Uiso 1 1 calc R
H22B H 0.9620 1.0139 -0.3282 0.135 Uiso 1 1 calc R
H22C H 0.8835 0.8677 -0.3815 0.135 Uiso 1 1 calc R

loop_
_atom_site_aniso_label
_atom_site_aniso_U_11
_atom_site_aniso_U_22
_atom_site_aniso_U_33
_atom_site_aniso_U_23
_atom_site_aniso_U_13
_atom_site_aniso_U_12
O3 0.0380(6) 0.0363(7) 0.0333(6) -0.0035(5) 0.0037(5) -0.0088(5)
O4 0.0442(7) 0.0347(7) 0.0382(7) -0.0073(5) 0.0090(5) -0.0118(5)
C5 0.0339(8) 0.0301(8) 0.0353(9) -0.0015(6) 0.0028(7) -0.0074(7)
C13 0.0363(9) 0.0294(8) 0.0350(9) -0.0014(7) 0.0046(7) -0.0079(7)
C7 0.0413(10) 0.0365(9) 0.0368(9) -0.0041(7) -0.0056(7) -0.0008(7)
O2 0.0529(8) 0.0301(7) 0.0514(8) 0.0048(5) -0.0011(6) -0.0100(6)
C17 0.0511(11) 0.0424(10) 0.0411(10) -0.0109(8) 0.0052(8) -0.0142(9)
C24 0.0572(12) 0.0396(10) 0.0354(9) 0.0020(8) -0.0037(8) -0.0056(8)
O1 0.0417(8) 0.0534(9) 0.0788(12) 0.0160(8) -0.0073(7) -0.0071(7)
C14 0.0537(11) 0.0357(9) 0.0379(10) 0.0055(8) 0.0020(8) -0.0057(8)
C21 0.0496(11) 0.0460(11) 0.0335(9) -0.0076(8) 0.0039(8) -0.0113(9)
C8 0.0502(11) 0.0481(12) 0.0440(11) -0.0109(9) 0.0017(9) -0.0094(9)
C2 0.0407(10) 0.0394(10) 0.0545(12) 0.0035(9) -0.0084(8) -0.0111(8)
C23 0.0491(11) 0.0446(11) 0.0423(11) -0.0041(8) -0.0048(9) 0.0002(9)
C4 0.0375(9) 0.0291(8) 0.0391(9) 0.0018(7) 0.0038(7) -0.0067(7)
O5 0.0639(11) 0.0831(13) 0.0423(9) -0.0051(8) 0.0147(7) -0.0123(10)
C6 0.0552(12) 0.0457(11) 0.0472(12) -0.0118(9) 0.0050(9) -0.0174(10)
C19 0.0489(11) 0.0456(11) 0.0486(12) 0.0013(9) -0.0009(9) 0.0018(9)
C12 0.0580(12) 0.0459(11) 0.0488(12) -0.0100(9) -0.0044(10) -0.0105(10)
C3 0.0373(9) 0.0437(10) 0.0472(11) 0.0048(8) -0.0008(8) -0.0100(8)
C20 0.0586(13) 0.0496(12) 0.0395(10) 0.0064(9) -0.0026(9) -0.0065(10)
C18 0.0500(11) 0.0351(9) 0.0366(10) -0.0072(7) 0.0036(8) -0.0102(8)
C10 0.0612(14) 0.0652(16) 0.0425(12) -0.0086(10) 0.0073(10) 0.0022(12)
C11 0.0748(16) 0.0570(14) 0.0512(13) -0.0243(11) -0.0016(11) -0.0014(12)
C1 0.0606(14) 0.0737(17) 0.0454(12) -0.0041(11) -0.0118(10) -0.0030(13)
C9 0.0497(12) 0.0619(15) 0.0550(14) -0.0046(11) 0.0084(10) -0.0109(11)
C16 0.0806(17) 0.0383(12) 0.084(2) 0.0199(12) -0.0229(16) -0.0183(11)
C15 0.098(2) 0.0619(16) 0.0773(19) 0.0229(13) -0.0493(18) -0.0367(16)
C22 0.089(2) 0.130(3) 0.0480(16) 0.0159(18) 0.0192(14) -0.032(2)

loop_
_atom_type_symbol
_atom_type_description
_atom_type_scat_dispersion_real
_atom_type_scat_dispersion_imag
_atom_type_scat_source
C C 0.0033 0.0016 'International Tables Vol C Tables 4.2.6.8 and 6.1.1.4'
H H 0.0000 0.0000 'International Tables Vol C Tables 4.2.6.8 and 6.1.1.4'
O O 0.0106 0.0060 'International Tables Vol C Tables 4.2.6.8 and 6.1.1.4'

loop_
_geom_angle_atom_site_label_1
_geom_angle_atom_site_label_2
_geom_angle_atom_site_label_3
_geom_angle
C13 O3 C17 114.01(14)
C6 O4 C5 113.45(15)
O4 C5 C4 112.51(14)
O4 C5 C13 108.95(13)
C4 C5 C13 111.02(14)
O3 C13 C14 110.47(14)
O3 C13 C5 105.68(12)
C14 C13 C5 114.25(15)
C8 C7 C12 118.9(2)
C8 C7 C6 122.15(18)
C12 C7 C6 118.88(19)
O3 C17 C18 108.92(16)
C23 C24 C18 121.67(18)
C15 C14 C16 109.1(2)
C15 C14 C13 112.16(17)
C16 C14 C13 110.96(18)
O5 C21 C20 125.01(19)
O5 C21 C23 115.55(19)
C20 C21 C23 119.43(19)
C7 C8 C9 120.2(2)
O1 C2 C1 120.3(2)
O1 C2 C3 120.7(2)
C1 C2 C3 118.99(18)
C24 C23 C21 119.73(19)
O2 C4 C3 106.09(15)
O2 C4 C5 111.29(15)
C3 C4 C5 113.13(14)
C21 O5 C22 117.9(2)
O4 C6 C7 110.82(17)
C18 C19 C20 121.79(19)
C7 C12 C11 120.2(2)
C2 C3 C4 112.97(16)
C21 C20 C19 119.73(18)
C19 C18 C24 117.66(19)
C19 C18 C17 120.96(18)
C24 C18 C17 121.37(17)
C11 C10 C9 120.1(2)
C10 C11 C12 120.2(2)
C10 C9 C8 120.4(2)

loop_
_geom_bond_atom_site_label_1
_geom_bond_atom_site_label_2
_geom_bond_distance
O3 C13 1.429(2)
O3 C17 1.430(2)
O4 C6 1.420(3)
O4 C5 1.426(2)
C5 C4 1.535(2)
C5 C13 1.538(2)
C13 C14 1.537(3)
C7 C8 1.379(3)
C7 C12 1.390(3)
C7 C6 1.506(3)
O2 C4 1.435(2)
C17 C18 1.501(3)
C24 C23 1.371(3)
C24 C18 1.394(3)
O1 C2 1.216(3)
C14 C15 1.522(4)
C14 C16 1.530(3)
C21 O5 1.364(3)
C21 C20 1.380(3)
C21 C23 1.400(3)
C8 C9 1.398(3)
C2 C1 1.496(4)
C2 C3 1.514(3)
C4 C3 1.531(2)
O5 C22 1.415(4)
C19 C18 1.381(3)
C19 C20 1.385(3)
C12 C11 1.397(4)
C10 C11 1.364(5)
C10 C9 1.369(4)

loop_
_geom_torsion_atom_site_label_1
_geom_torsion_atom_site_label_2
_geom_torsion_atom_site_label_3
_geom_torsion_atom_site_label_4
_geom_torsion
C6 O4 C5 C4 -84.38(19)
C6 O4 C5 C13 152.06(16)
C17 O3 C13 C14 114.08(17)
C17 O3 C13 C5 -121.86(16)
O4 C5 C13 O3 -173.06(13)
C4 C5 C13 O3 62.50(16)
O4 C5 C13 C14 -51.40(19)
C4 C5 C13 C14 -175.84(15)
C13 O3 C17 C18 175.31(15)
O3 C13 C14 C15 52.0(3)
C5 C13 C14 C15 -67.0(3)
O3 C13 C14 C16 -70.3(2)
C5 C13 C14 C16 170.68(19)
C12 C7 C8 C9 1.3(3)
C6 C7 C8 C9 -175.9(2)
C18 C24 C23 C21 0.0(3)
O5 C21 C23 C24 -179.7(2)
C20 C21 C23 C24 -0.2(3)
O4 C5 C4 O2 73.38(18)
C13 C5 C4 O2 -164.22(14)
O4 C5 C4 C3 -45.9(2)
C13 C5 C4 C3 76.45(19)
C20 C21 O5 C22 -0.6(4)
C23 C21 O5 C22 178.8(3)
C5 O4 C6 C7 -178.17(14)
C8 C7 C6 O4 -11.5(3)
C12 C7 C6 O4 171.24(19)
C8 C7 C12 C11 -0.9(3)
C6 C7 C12 C11 176.5(2)
O1 C2 C3 C4 -138.2(2)
C1 C2 C3 C4 43.9(3)
O2 C4 C3 C2 62.0(2)
C5 C4 C3 C2 -175.74(17)
O5 C21 C20 C19 179.7(2)
C23 C21 C20 C19 0.3(3)
C18 C19 C20 C21 -0.1(4)
C20 C19 C18 C24 -0.1(3)
C20 C19 C18 C17 -179.4(2)
C23 C24 C18 C19 0.2(3)
C23 C24 C18 C17 179.4(2)
O3 C17 C18 C19 -109.5(2)
O3 C17 C18 C24 71.2(2)
C9 C10 C11 C12 0.8(4)
C7 C12 C11 C10 -0.2(4)
C11 C10 C9 C8 -0.4(4)
C7 C8 C9 C10 -0.7(3)
